data_4071034
loop_
_publ_author_name
'Aharonovich, Sinai'
'Kapon, Moshe'
'Botoshanski, Mark'
'Eisen, Moris S.'

_publ_section_title
;
 N,N&#x2032;-Bis-Silylated Lithium Aryl Amidinates: Synthesis,
 Characterization, and the Gradual Transition of Coordination Mode from \s
 Toward \p Originated by Crystal Packing Interactions
;
_journal_issue 8
_journal_name_full Organometallics
_journal_page_first 1869
_journal_paper_doi 10.1021/om701216p
_journal_volume 27
_journal_year 2008
_chemical_formula_sum 'C20 H41 Li N4 O Si2'
_chemical_formula_weight 416.69
_chemical_name_common 'Moris-73 (Sinay)'
_chemical_name_systematic
; 
 ? 
;
_space_group_IT_number 4
_symmetry_cell_setting monoclinic
_symmetry_space_group_name_Hall 'P 2yb'
_symmetry_space_group_name_H-M 'P 1 21 1'
_atom_sites_solution_hydrogens geom
_atom_sites_solution_primary direct
_atom_sites_solution_secondary difmap
_audit_creation_method SHELXL-97
_cell_angle_alpha 90.00
_cell_angle_beta 115.690(3)
_cell_angle_gamma 90.00
_cell_formula_units_Z 4
_cell_length_a 10.458(2)
_cell_length_b 26.418(5)
_cell_length_c 10.945(2)
_cell_measurement_reflns_used 20396
_cell_measurement_temperature 230(1)
_cell_measurement_theta_max 25.75
_cell_measurement_theta_min 2.16
_cell_volume 2725.0(9)
_computing_cell_refinement 'DENZO SMN (Otwinowski & Minor 1997)'
_computing_data_collection 'Collect (Nonius, 2001)'
_computing_data_reduction 'DENZO SMN (Otwinowski & Minor 1997)'
_computing_molecular_graphics 'TEXSAN  (MSC, 1999)'
_computing_structure_refinement 'SHELXL-97 (Sheldrick, 1997)'
_computing_structure_solution 'SHELXS-97 (Sheldrick, 1997)'
_diffrn_ambient_temperature 293(1)
_diffrn_measured_fraction_theta_full 0.956
_diffrn_measured_fraction_theta_max 0.956
_diffrn_measurement_device_type 'Nonius KappaCCD'
_diffrn_measurement_method 'phi- and omega scans'
_diffrn_radiation_monochromator graphite
_diffrn_radiation_source 'fine-focus sealed tube'
_diffrn_radiation_type MoK\a
_diffrn_radiation_wavelength 0.71073
_diffrn_reflns_av_R_equivalents 0.0810
_diffrn_reflns_av_sigmaI/netI 0.0866
_diffrn_reflns_limit_h_max 11
_diffrn_reflns_limit_h_min -12
_diffrn_reflns_limit_k_max 31
_diffrn_reflns_limit_k_min -30
_diffrn_reflns_limit_l_max 12
_diffrn_reflns_limit_l_min -13
_diffrn_reflns_number 20347
_diffrn_reflns_theta_full 25.75
_diffrn_reflns_theta_max 25.75
_diffrn_reflns_theta_min 2.16
_diffrn_standards_number 0
_exptl_absorpt_coefficient_mu 0.145
_exptl_absorpt_correction_type none
_exptl_crystal_colour colorless
_exptl_crystal_density_diffrn 1.016
_exptl_crystal_density_method 'not measured'
_exptl_crystal_description plate
_exptl_crystal_F_000 912
_exptl_crystal_size_max 0.30
_exptl_crystal_size_mid 0.21
_exptl_crystal_size_min 0.12
_refine_diff_density_max 0.194
_refine_diff_density_min -0.234
_refine_diff_density_rms 0.041
_refine_ls_extinction_method none
_refine_ls_goodness_of_fit_ref 0.952
_refine_ls_hydrogen_treatment constr
_refine_ls_matrix_type full
_refine_ls_number_parameters 531
_refine_ls_number_reflns 5094
_refine_ls_number_restraints 1
_refine_ls_restrained_S_all 0.952
_refine_ls_R_factor_all 0.1159
_refine_ls_R_factor_gt 0.0510
_refine_ls_shift/su_max 0.014
_refine_ls_shift/su_mean 0.000
_refine_ls_structure_factor_coef Fsqd
_refine_ls_weighting_details 'calc w=1/[\s^2^(Fo^2^)+(0.0699P)^2^+0.0000P] where P=(Fo^2^+2Fc^2^)/3'
_refine_ls_weighting_scheme calc
_refine_ls_wR_factor_gt 0.1123
_refine_ls_wR_factor_ref 0.1307
_reflns_number_gt 2966
_reflns_number_total 5094
_reflns_threshold_expression >2sigma(I)
_cod_data_source_file om701216p-file003.cif
_cod_data_source_block complex7
_cod_depositor_comments
;
The following automatic conversions were performed:

'_symmetry_cell_setting' value 'Monoclinic' changed to 'monoclinic'
according to /home/saulius/struct/CIF-dictionaries/cif_core.dic
dictionary named 'cif_core.dic' version 2.4.1 from 2010-06-29.

Automatic conversion script
Id: cif_fix_values 1715 2011-07-08 13:25:40Z adriana 
;
_cod_original_sg_symbol_H-M 'P 21'
_cod_database_code 4071034

loop_
_symmetry_equiv_pos_as_xyz
'x, y, z'
'-x, y+1/2, -z'

loop_
_atom_site_label
_atom_site_type_symbol
_atom_site_fract_x
_atom_site_fract_y
_atom_site_fract_z
_atom_site_U_iso_or_equiv
_atom_site_adp_type
_atom_site_occupancy
_atom_site_symmetry_multiplicity
_atom_site_calc_flag
_atom_site_refinement_flags
Si1A Si 0.57841(13) -0.24011(7) 0.02795(15) 0.0653(5) Uani 1 1 d .
Si2A Si 1.12304(12) -0.23242(6) 0.44393(13) 0.0500(4) Uani 1 1 d .
N1A N 0.7577(4) -0.23268(19) 0.1150(4) 0.0520(10) Uani 1 1 d .
N2A N 0.9834(3) -0.22942(17) 0.2876(3) 0.0455(9) Uani 1 1 d .
N3A N 0.9878(6) -0.2961(2) 0.0090(6) 0.0720(15) Uani 1 1 d .
N4A N 1.0041(6) -0.1889(2) -0.0352(6) 0.0744(15) Uani 1 1 d .
O1A O 0.7331(4) -0.17088(15) 0.3746(4) 0.0678(11) Uani 1 1 d .
C1A C 0.8446(4) -0.2370(2) 0.2458(4) 0.0434(11) Uani 1 1 d .
C2A C 0.7883(4) -0.25374(19) 0.3439(5) 0.0439(12) Uani 1 1 d .
C3A C 0.7890(5) -0.3049(2) 0.3744(5) 0.0555(14) Uani 1 1 d .
H3A H 0.8265 -0.3280 0.3333 0.067 Uiso 1 1 calc R
C4A C 0.7362(6) -0.3233(3) 0.4632(7) 0.0721(17) Uani 1 1 d .
H4A H 0.7415 -0.3580 0.4839 0.087 Uiso 1 1 calc R
C5A C 0.6765(6) -0.2899(3) 0.5199(6) 0.0715(19) Uani 1 1 d .
H5A H 0.6389 -0.3017 0.5787 0.086 Uiso 1 1 calc R
C6A C 0.6717(5) -0.2384(3) 0.4900(5) 0.0663(16) Uani 1 1 d .
H6A H 0.6282 -0.2157 0.5265 0.080 Uiso 1 1 calc R
C7A C 0.7309(5) -0.2206(2) 0.4069(5) 0.0516(14) Uani 1 1 d .
C8A C 0.6767(8) -0.1350(3) 0.4348(7) 0.089(2) Uani 1 1 d .
H8A1 H 0.6811 -0.1014 0.4007 0.134 Uiso 1 1 calc R
H8A2 H 0.7319 -0.1355 0.5325 0.134 Uiso 1 1 calc R
H8A3 H 0.5788 -0.1434 0.4124 0.134 Uiso 1 1 calc R
C9A C 0.4779(7) -0.1863(5) 0.0487(14) 0.236(8) Uani 1 1 d .
H9A1 H 0.5102 -0.1552 0.0239 0.354 Uiso 1 1 calc R
H9A2 H 0.4929 -0.1843 0.1424 0.354 Uiso 1 1 calc R
H9A3 H 0.3777 -0.1910 -0.0094 0.354 Uiso 1 1 calc R
C10A C 0.4999(9) -0.2966(4) 0.0622(10) 0.174(5) Uani 1 1 d .
H10A H 0.4980 -0.2932 0.1497 0.261 Uiso 1 1 calc R
H10B H 0.5559 -0.3259 0.0630 0.261 Uiso 1 1 calc R
H10C H 0.4038 -0.3006 -0.0079 0.261 Uiso 1 1 calc R
C11A C 0.5387(8) -0.2406(6) -0.1515(7) 0.205(6) Uani 1 1 d .
H11A H 0.5296 -0.2060 -0.1843 0.308 Uiso 1 1 calc R
H11B H 0.4505 -0.2585 -0.2020 0.308 Uiso 1 1 calc R
H11C H 0.6149 -0.2574 -0.1636 0.308 Uiso 1 1 calc R
C12A C 1.1721(9) -0.2971(3) 0.5035(9) 0.168(5) Uani 1 1 d .
H12A H 1.1460 -0.3196 0.4263 0.252 Uiso 1 1 calc R
H12B H 1.1227 -0.3072 0.5569 0.252 Uiso 1 1 calc R
H12C H 1.2737 -0.2989 0.5591 0.252 Uiso 1 1 calc R
C13A C 1.0986(7) -0.1953(4) 0.5751(6) 0.128(4) Uani 1 1 d .
H13A H 1.1073 -0.1595 0.5603 0.192 Uiso 1 1 calc R
H13B H 1.1704 -0.2049 0.6639 0.192 Uiso 1 1 calc R
H13C H 1.0052 -0.2020 0.5699 0.192 Uiso 1 1 calc R
C14A C 1.2751(6) -0.2040(4) 0.4255(7) 0.114(3) Uani 1 1 d .
H14A H 1.2580 -0.1682 0.4063 0.171 Uiso 1 1 calc R
H14B H 1.2866 -0.2204 0.3515 0.171 Uiso 1 1 calc R
H14C H 1.3607 -0.2086 0.5090 0.171 Uiso 1 1 calc R
C15A C 0.8778(9) -0.3346(3) -0.0418(10) 0.130(3) Uani 1 1 d .
H15A H 0.7945 -0.3208 -0.1164 0.195 Uiso 1 1 calc R
H15B H 0.8532 -0.3451 0.0303 0.195 Uiso 1 1 calc R
H15C H 0.9122 -0.3635 -0.0732 0.195 Uiso 1 1 calc R
C16A C 1.1154(9) -0.3181(3) 0.1129(8) 0.116(3) Uani 1 1 d .
H16A H 1.1896 -0.2926 0.1464 0.173 Uiso 1 1 calc R
H16B H 1.1460 -0.3461 0.0749 0.173 Uiso 1 1 calc R
H16C H 1.0961 -0.3301 0.1869 0.173 Uiso 1 1 calc R
C17A C 1.0138(10) -0.2760(3) -0.1043(8) 0.110(3) Uani 1 1 d .
H17A H 1.0734 -0.3001 -0.1246 0.132 Uiso 1 1 calc R
H17B H 0.9231 -0.2733 -0.1851 0.132 Uiso 1 1 calc R
C18A C 1.0802(10) -0.2286(4) -0.0767(9) 0.128(3) Uani 1 1 d .
H18A H 1.0887 -0.2168 -0.1577 0.154 Uiso 1 1 calc R
H18B H 1.1764 -0.2324 -0.0041 0.154 Uiso 1 1 calc R
C19A C 0.8816(9) -0.1679(4) -0.1472(8) 0.127(3) Uani 1 1 d .
H19A H 0.8375 -0.1427 -0.1135 0.190 Uiso 1 1 calc R
H19B H 0.8142 -0.1947 -0.1923 0.190 Uiso 1 1 calc R
H19C H 0.9111 -0.1523 -0.2111 0.190 Uiso 1 1 calc R
C20A C 1.1043(8) -0.1481(3) 0.0316(8) 0.098(2) Uani 1 1 d .
H20A H 1.0556 -0.1208 0.0534 0.147 Uiso 1 1 calc R
H20B H 1.1433 -0.1356 -0.0285 0.147 Uiso 1 1 calc R
H20C H 1.1805 -0.1608 0.1143 0.147 Uiso 1 1 calc R
Si1B Si 0.42783(13) 0.00688(8) 0.26788(15) 0.0687(5) Uani 1 1 d .
Si2B Si 0.97274(12) 0.00386(6) 0.68586(12) 0.0473(4) Uani 1 1 d .
N1B N 0.6064(3) 0.00216(19) 0.3576(4) 0.0519(10) Uani 1 1 d .
N2B N 0.8322(3) 0.00099(17) 0.5309(3) 0.0426(9) Uani 1 1 d .
N3B N 0.8407(5) 0.0580(2) 0.2372(5) 0.0652(14) Uani 1 1 d .
N4B N 0.8502(7) -0.0506(2) 0.2197(6) 0.0799(16) Uani 1 1 d .
O1B O 0.5802(4) -0.05720(16) 0.6166(4) 0.0695(11) Uani 1 1 d .
C1B C 0.6951(4) 0.0077(2) 0.4884(4) 0.0426(11) Uani 1 1 d .
C2B C 0.6357(5) 0.0262(2) 0.5852(5) 0.0472(13) Uani 1 1 d .
C3B C 0.6387(5) 0.0770(2) 0.6124(6) 0.0683(17) Uani 1 1 d .
H3B H 0.6812 0.0995 0.5746 0.082 Uiso 1 1 calc R
C4B C 0.5796(6) 0.0954(3) 0.6951(7) 0.0805(19) Uani 1 1 d .
H4B H 0.5808 0.1303 0.7121 0.097 Uiso 1 1 calc R
C5B C 0.5197(6) 0.0626(3) 0.7516(7) 0.087(2) Uani 1 1 d .
H5B H 0.4810 0.0752 0.8086 0.105 Uiso 1 1 calc R
C6B C 0.5147(6) 0.0112(3) 0.7266(6) 0.0734(18) Uani 1 1 d .
H6B H 0.4718 -0.0111 0.7647 0.088 Uiso 1 1 calc R
C7B C 0.5751(5) -0.0070(2) 0.6433(5) 0.0559(15) Uani 1 1 d .
C8B C 0.5148(8) -0.0920(3) 0.6722(8) 0.101(2) Uani 1 1 d .
H8B1 H 0.5310 -0.1263 0.6508 0.152 Uiso 1 1 calc R
H8B2 H 0.4136 -0.0854 0.6337 0.152 Uiso 1 1 calc R
H8B3 H 0.5555 -0.0878 0.7698 0.152 Uiso 1 1 calc R
C9B C 0.3353(7) -0.0492(4) 0.2862(13) 0.198(6) Uani 1 1 d .
H9B1 H 0.3476 -0.0517 0.3791 0.297 Uiso 1 1 calc R
H9B2 H 0.3742 -0.0792 0.2636 0.297 Uiso 1 1 calc R
H9B3 H 0.2351 -0.0466 0.2257 0.297 Uiso 1 1 calc R
C10B C 0.3446(9) 0.0617(4) 0.3065(12) 0.190(6) Uani 1 1 d .
H10D H 0.3913 0.0925 0.2985 0.284 Uiso 1 1 calc R
H10E H 0.3535 0.0588 0.3982 0.284 Uiso 1 1 calc R
H10F H 0.2450 0.0630 0.2432 0.284 Uiso 1 1 calc R
C11B C 0.3912(8) 0.0093(8) 0.0890(7) 0.275(9) Uani 1 1 d .
H11D H 0.4121 0.0429 0.0670 0.413 Uiso 1 1 calc R
H11E H 0.2920 0.0015 0.0336 0.413 Uiso 1 1 calc R
H11F H 0.4501 -0.0153 0.0714 0.413 Uiso 1 1 calc R
C12B C 1.0610(9) 0.0669(3) 0.7146(8) 0.112(3) Uani 1 1 d .
H12D H 0.9964 0.0927 0.7174 0.168 Uiso 1 1 calc R
H12E H 1.0868 0.0742 0.6414 0.168 Uiso 1 1 calc R
H12F H 1.1457 0.0666 0.8001 0.168 Uiso 1 1 calc R
C13B C 0.9361(6) -0.0093(3) 0.8330(5) 0.099(3) Uani 1 1 d .
H13D H 0.8864 0.0192 0.8481 0.148 Uiso 1 1 calc R
H13E H 1.0249 -0.0146 0.9127 0.148 Uiso 1 1 calc R
H13F H 0.8778 -0.0394 0.8155 0.148 Uiso 1 1 calc R
C14B C 1.1066(7) -0.0420(3) 0.6894(7) 0.108(3) Uani 1 1 d .
H14D H 1.1328 -0.0345 0.6165 0.161 Uiso 1 1 calc R
H14E H 1.0677 -0.0759 0.6780 0.161 Uiso 1 1 calc R
H14F H 1.1899 -0.0397 0.7757 0.161 Uiso 1 1 calc R
C15B C 0.9674(7) 0.0834(3) 0.3396(7) 0.096(2) Uani 1 1 d .
H15D H 0.9416 0.1021 0.4019 0.145 Uiso 1 1 calc R
H15E H 1.0053 0.1066 0.2949 0.145 Uiso 1 1 calc R
H15F H 1.0386 0.0583 0.3893 0.145 Uiso 1 1 calc R
C16B C 0.7297(8) 0.0965(3) 0.1784(9) 0.121(3) Uani 1 1 d .
H16D H 0.7042 0.1093 0.2479 0.182 Uiso 1 1 calc R
H16E H 0.6469 0.0815 0.1058 0.182 Uiso 1 1 calc R
H16F H 0.7645 0.1241 0.1426 0.182 Uiso 1 1 calc R
C17B C 0.8650(11) 0.0332(3) 0.1332(9) 0.124(3) Uani 1 1 d .
H17C H 0.7742 0.0302 0.0526 0.149 Uiso 1 1 calc R
H17D H 0.9269 0.0547 0.1090 0.149 Uiso 1 1 calc R
C18B C 0.9262(11) -0.0149(3) 0.1662(10) 0.133(4) Uani 1 1 d .
H18C H 1.0246 -0.0113 0.2346 0.159 Uiso 1 1 calc R
H18D H 0.9282 -0.0299 0.0852 0.159 Uiso 1 1 calc R
C19B C 0.7290(10) -0.0754(4) 0.1158(9) 0.148(4) Uani 1 1 d .
H19D H 0.6517 -0.0514 0.0759 0.222 Uiso 1 1 calc R
H19E H 0.6995 -0.1033 0.1555 0.222 Uiso 1 1 calc R
H19F H 0.7542 -0.0883 0.0462 0.222 Uiso 1 1 calc R
C20B C 0.9530(9) -0.0891(3) 0.3008(8) 0.103(2) Uani 1 1 d .
H20D H 1.0282 -0.0732 0.3787 0.155 Uiso 1 1 calc R
H20E H 0.9931 -0.1054 0.2459 0.155 Uiso 1 1 calc R
H20F H 0.9057 -0.1142 0.3314 0.155 Uiso 1 1 calc R
Li1A Li 0.9356(8) -0.2299(4) 0.0880(8) 0.056(2) Uani 1 1 d .
Li1B Li 0.7870(7) -0.0015(4) 0.3319(8) 0.059(2) Uani 1 1 d .

loop_
_atom_site_aniso_label
_atom_site_aniso_U_11
_atom_site_aniso_U_22
_atom_site_aniso_U_33
_atom_site_aniso_U_23
_atom_site_aniso_U_13
_atom_site_aniso_U_12
Si1A 0.0402(7) 0.0803(13) 0.0647(10) -0.0037(9) 0.0128(6) -0.0062(8)
Si2A 0.0416(7) 0.0548(10) 0.0477(8) -0.0020(8) 0.0140(6) -0.0023(7)
N1A 0.041(2) 0.069(3) 0.044(2) 0.000(3) 0.0169(18) 0.001(2)
N2A 0.0353(18) 0.057(3) 0.045(2) -0.004(2) 0.0186(16) -0.001(2)
N3A 0.085(4) 0.067(4) 0.072(4) -0.010(3) 0.041(3) 0.005(3)
N4A 0.091(4) 0.080(4) 0.069(4) 0.001(3) 0.050(3) 0.006(3)
O1A 0.086(3) 0.051(3) 0.091(3) -0.004(2) 0.062(2) 0.007(2)
C1A 0.048(3) 0.039(3) 0.048(3) 0.001(2) 0.025(2) 0.007(2)
C2A 0.036(2) 0.045(3) 0.049(3) 0.009(2) 0.017(2) 0.002(2)
C3A 0.056(3) 0.050(4) 0.061(3) 0.002(3) 0.026(3) -0.007(3)
C4A 0.065(4) 0.061(4) 0.090(5) 0.013(4) 0.033(3) -0.006(3)
C5A 0.066(4) 0.086(6) 0.072(4) 0.023(4) 0.038(3) -0.015(4)
C6A 0.062(3) 0.086(5) 0.067(3) -0.002(4) 0.043(3) -0.010(3)
C7A 0.055(3) 0.044(4) 0.062(3) 0.005(3) 0.032(3) -0.001(2)
C8A 0.128(6) 0.060(5) 0.109(6) 0.007(4) 0.080(5) 0.027(4)
C9A 0.043(4) 0.234(14) 0.342(17) -0.168(13) 0.001(6) 0.025(6)
C10A 0.090(6) 0.153(10) 0.183(10) 0.052(8) -0.029(6) -0.074(6)
C11A 0.070(5) 0.43(2) 0.072(5) 0.032(10) -0.006(4) -0.029(9)
C12A 0.135(7) 0.079(6) 0.148(8) 0.027(6) -0.072(6) -0.012(5)
C13A 0.091(5) 0.220(10) 0.048(4) -0.040(5) 0.007(3) 0.042(6)
C14A 0.054(3) 0.190(9) 0.078(5) 0.003(5) 0.010(3) -0.040(5)
C15A 0.111(6) 0.097(7) 0.169(9) -0.042(6) 0.048(6) -0.024(5)
C16A 0.129(6) 0.106(7) 0.107(6) -0.011(5) 0.047(5) 0.035(5)
C17A 0.145(7) 0.105(7) 0.107(6) -0.020(5) 0.081(6) 0.014(6)
C18A 0.170(8) 0.135(8) 0.144(7) -0.024(7) 0.128(7) -0.014(7)
C19A 0.133(7) 0.146(9) 0.088(6) 0.026(6) 0.035(5) -0.010(6)
C20A 0.114(5) 0.097(6) 0.109(6) 0.006(5) 0.072(5) -0.013(5)
Si1B 0.0399(7) 0.0914(13) 0.0621(9) -0.0041(11) 0.0103(6) 0.0011(9)
Si2B 0.0431(6) 0.0569(9) 0.0390(7) -0.0002(8) 0.0150(5) 0.0014(7)
N1B 0.0395(19) 0.069(3) 0.045(2) -0.004(3) 0.0165(17) -0.004(2)
N2B 0.0367(18) 0.054(3) 0.0375(19) -0.006(2) 0.0164(15) 0.001(2)
N3B 0.085(3) 0.061(4) 0.055(3) 0.003(3) 0.036(3) 0.002(3)
N4B 0.137(5) 0.060(4) 0.074(4) 0.001(3) 0.075(4) 0.001(4)
O1B 0.081(3) 0.067(3) 0.080(3) -0.007(2) 0.054(2) -0.015(2)
C1B 0.041(2) 0.041(3) 0.048(3) 0.002(3) 0.021(2) 0.000(2)
C2B 0.038(3) 0.051(4) 0.055(3) -0.008(3) 0.023(2) 0.005(2)
C3B 0.046(3) 0.072(5) 0.088(4) -0.018(4) 0.031(3) 0.003(3)
C4B 0.067(4) 0.072(5) 0.101(5) -0.021(4) 0.035(4) 0.009(3)
C5B 0.065(4) 0.116(7) 0.087(5) -0.034(5) 0.039(4) 0.006(4)
C6B 0.067(3) 0.100(6) 0.066(4) -0.012(4) 0.041(3) -0.004(4)
C7B 0.048(3) 0.062(5) 0.063(3) -0.008(3) 0.028(3) 0.003(3)
C8B 0.131(6) 0.089(5) 0.116(6) -0.002(4) 0.084(5) -0.035(5)
C9B 0.044(4) 0.111(8) 0.348(17) 0.046(9) 0.000(6) -0.023(5)
C10B 0.081(6) 0.154(10) 0.234(12) -0.059(9) -0.026(6) 0.071(6)
C11B 0.071(5) 0.66(3) 0.057(4) 0.012(12) -0.006(4) -0.047(11)
C12B 0.120(6) 0.079(6) 0.091(5) -0.006(4) 0.002(4) -0.037(5)
C13B 0.062(3) 0.184(9) 0.046(3) 0.028(4) 0.020(3) 0.005(4)
C14B 0.063(4) 0.152(8) 0.080(5) -0.034(5) 0.004(3) 0.041(4)
C15B 0.097(5) 0.087(5) 0.094(5) 0.003(4) 0.030(4) -0.022(4)
C16B 0.118(6) 0.099(7) 0.143(7) 0.051(6) 0.053(5) 0.016(5)
C17B 0.232(10) 0.078(6) 0.117(7) 0.014(5) 0.127(7) 0.007(6)
C18B 0.234(10) 0.092(7) 0.161(9) 0.049(6) 0.168(9) 0.053(6)
C19B 0.158(8) 0.169(10) 0.096(7) -0.062(7) 0.035(6) 0.000(7)
C20B 0.144(7) 0.072(5) 0.125(7) 0.014(5) 0.088(6) 0.026(5)
Li1A 0.052(4) 0.072(6) 0.051(5) 0.003(5) 0.027(4) 0.001(5)
Li1B 0.045(4) 0.082(7) 0.045(4) 0.004(5) 0.016(3) 0.000(5)

loop_
_atom_type_symbol
_atom_type_description
_atom_type_scat_dispersion_real
_atom_type_scat_dispersion_imag
_atom_type_scat_source
Si Si 0.0817 0.0704 'International Tables Vol C Tables 4.2.6.8 and 6.1.1.4'
C C 0.0033 0.0016 'International Tables Vol C Tables 4.2.6.8 and 6.1.1.4'
N N 0.0061 0.0033 'International Tables Vol C Tables 4.2.6.8 and 6.1.1.4'
O O 0.0106 0.0060 'International Tables Vol C Tables 4.2.6.8 and 6.1.1.4'
H H 0.0000 0.0000 'International Tables Vol C Tables 4.2.6.8 and 6.1.1.4'
Li Li -0.0003 0.0001 'International Tables Vol C Tables 4.2.6.8 and 6.1.1.4'

loop_
_geom_angle_atom_site_label_1
_geom_angle_atom_site_label_2
_geom_angle_atom_site_label_3
_geom_angle
N1A Si1A C10A 117.7(3)
N1A Si1A C11A 106.5(3)
C10A Si1A C11A 107.7(6)
N1A Si1A C9A 113.0(3)
C10A Si1A C9A 106.0(6)
C11A Si1A C9A 105.2(7)
N2A Si2A C12A 112.9(3)
N2A Si2A C14A 106.0(3)
C12A Si2A C14A 107.3(5)
N2A Si2A C13A 114.1(2)
C12A Si2A C13A 109.4(5)
C14A Si2A C13A 106.6(4)
C1A N1A Si1A 131.7(3)
C1A N1A Li1A 85.2(3)
Si1A N1A Li1A 141.8(3)
C1A N2A Si2A 132.0(3)
C1A N2A Li1A 84.6(3)
Si2A N2A Li1A 142.1(3)
C16A N3A C15A 109.1(6)
C16A N3A C17A 111.1(6)
C15A N3A C17A 109.4(6)
C16A N3A Li1A 108.8(5)
C15A N3A Li1A 115.5(5)
C17A N3A Li1A 102.7(5)
C19A N4A C20A 108.7(6)
C19A N4A C18A 113.7(7)
C20A N4A C18A 107.9(6)
C19A N4A Li1A 108.7(5)
C20A N4A Li1A 115.7(5)
C18A N4A Li1A 102.1(5)
C7A O1A C8A 117.7(4)
N1A C1A N2A 119.4(4)
N1A C1A C2A 120.1(4)
N2A C1A C2A 120.3(4)
N1A C1A Li1A 59.9(3)
N2A C1A Li1A 60.4(3)
C2A C1A Li1A 167.4(5)
C3A C2A C7A 116.6(5)
C3A C2A C1A 119.8(5)
C7A C2A C1A 123.6(4)
C2A C3A C4A 122.9(5)
C2A C3A H3A 118.5
C4A C3A H3A 118.5
C5A C4A C3A 118.9(6)
C5A C4A H4A 120.6
C3A C4A H4A 120.6
C4A C5A C6A 119.9(6)
C4A C5A H5A 120.1
C6A C5A H5A 120.1
C7A C6A C5A 120.3(6)
C7A C6A H6A 119.8
C5A C6A H6A 119.8
O1A C7A C6A 124.1(5)
O1A C7A C2A 114.5(4)
C6A C7A C2A 121.3(5)
O1A C8A H8A1 109.5
O1A C8A H8A2 109.5
H8A1 C8A H8A2 109.5
O1A C8A H8A3 109.5
H8A1 C8A H8A3 109.5
H8A2 C8A H8A3 109.5
Si1A C9A H9A1 109.5
Si1A C9A H9A2 109.5
H9A1 C9A H9A2 109.5
Si1A C9A H9A3 109.5
H9A1 C9A H9A3 109.5
H9A2 C9A H9A3 109.5
Si1A C10A H10A 109.5
Si1A C10A H10B 109.5
H10A C10A H10B 109.5
Si1A C10A H10C 109.5
H10A C10A H10C 109.5
H10B C10A H10C 109.5
Si1A C11A H11A 109.5
Si1A C11A H11B 109.5
H11A C11A H11B 109.5
Si1A C11A H11C 109.5
H11A C11A H11C 109.5
H11B C11A H11C 109.5
Si2A C12A H12A 109.5
Si2A C12A H12B 109.5
H12A C12A H12B 109.5
Si2A C12A H12C 109.5
H12A C12A H12C 109.5
H12B C12A H12C 109.5
Si2A C13A H13A 109.5
Si2A C13A H13B 109.5
H13A C13A H13B 109.5
Si2A C13A H13C 109.5
H13A C13A H13C 109.5
H13B C13A H13C 109.5
Si2A C14A H14A 109.5
Si2A C14A H14B 109.5
H14A C14A H14B 109.5
Si2A C14A H14C 109.5
H14A C14A H14C 109.5
H14B C14A H14C 109.5
N3A C15A H15A 109.5
N3A C15A H15B 109.5
H15A C15A H15B 109.5
N3A C15A H15C 109.5
H15A C15A H15C 109.5
H15B C15A H15C 109.5
N3A C16A H16A 109.5
N3A C16A H16B 109.5
H16A C16A H16B 109.5
N3A C16A H16C 109.5
H16A C16A H16C 109.5
H16B C16A H16C 109.5
C18A C17A N3A 113.2(7)
C18A C17A H17A 108.9
N3A C17A H17A 108.9
C18A C17A H17B 108.9
N3A C17A H17B 108.9
H17A C17A H17B 107.8
C17A C18A N4A 114.4(7)
C17A C18A H18A 108.7
N4A C18A H18A 108.7
C17A C18A H18B 108.7
N4A C18A H18B 108.7
H18A C18A H18B 107.6
N4A C19A H19A 109.5
N4A C19A H19B 109.5
H19A C19A H19B 109.5
N4A C19A H19C 109.5
H19A C19A H19C 109.5
H19B C19A H19C 109.5
N4A C20A H20A 109.5
N4A C20A H20B 109.5
H20A C20A H20B 109.5
N4A C20A H20C 109.5
H20A C20A H20C 109.5
H20B C20A H20C 109.5
N1B Si1B C11B 106.8(3)
N1B Si1B C9B 112.3(3)
C11B Si1B C9B 105.7(7)
N1B Si1B C10B 116.0(3)
C11B Si1B C10B 108.6(7)
C9B Si1B C10B 106.8(5)
N2B Si2B C13B 116.5(2)
N2B Si2B C14B 108.3(3)
C13B Si2B C14B 107.6(4)
N2B Si2B C12B 111.1(3)
C13B Si2B C12B 107.2(4)
C14B Si2B C12B 105.6(4)
C1B N1B Si1B 133.8(3)
C1B N1B Li1B 84.1(3)
Si1B N1B Li1B 141.3(3)
C1B N2B Si2B 133.4(3)
C1B N2B Li1B 85.0(3)
Si2B N2B Li1B 140.9(3)
C17B N3B C16B 110.5(6)
C17B N3B C15B 113.7(6)
C16B N3B C15B 107.3(6)
C17B N3B Li1B 103.2(5)
C16B N3B Li1B 114.0(5)
C15B N3B Li1B 108.1(4)
C19B N4B C20B 108.9(7)
C19B N4B C18B 114.2(7)
C20B N4B C18B 107.3(6)
C19B N4B Li1B 110.7(5)
C20B N4B Li1B 114.4(5)
C18B N4B Li1B 101.2(5)
C7B O1B C8B 117.6(5)
N2B C1B N1B 120.7(4)
N2B C1B C2B 120.6(4)
N1B C1B C2B 118.6(4)
N2B C1B Li1B 60.5(3)
N1B C1B Li1B 60.8(3)
C2B C1B Li1B 167.4(5)
C3B C2B C7B 119.4(5)
C3B C2B C1B 119.1(5)
C7B C2B C1B 121.5(5)
C2B C3B C4B 120.6(6)
C2B C3B H3B 119.7
C4B C3B H3B 119.7
C5B C4B C3B 119.7(7)
C5B C4B H4B 120.1
C3B C4B H4B 120.1
C4B C5B C6B 121.3(6)
C4B C5B H5B 119.4
C6B C5B H5B 119.4
C5B C6B C7B 118.6(6)
C5B C6B H6B 120.7
C7B C6B H6B 120.7
O1B C7B C2B 116.6(4)
O1B C7B C6B 123.0(5)
C2B C7B C6B 120.4(6)
O1B C8B H8B1 109.5
O1B C8B H8B2 109.5
H8B1 C8B H8B2 109.5
O1B C8B H8B3 109.5
H8B1 C8B H8B3 109.5
H8B2 C8B H8B3 109.5
Si1B C9B H9B1 109.5
Si1B C9B H9B2 109.5
H9B1 C9B H9B2 109.5
Si1B C9B H9B3 109.5
H9B1 C9B H9B3 109.5
H9B2 C9B H9B3 109.5
Si1B C10B H10D 109.5
Si1B C10B H10E 109.5
H10D C10B H10E 109.5
Si1B C10B H10F 109.5
H10D C10B H10F 109.5
H10E C10B H10F 109.5
Si1B C11B H11D 109.5
Si1B C11B H11E 109.5
H11D C11B H11E 109.5
Si1B C11B H11F 109.5
H11D C11B H11F 109.5
H11E C11B H11F 109.5
Si2B C12B H12D 109.5
Si2B C12B H12E 109.5
H12D C12B H12E 109.5
Si2B C12B H12F 109.5
H12D C12B H12F 109.5
H12E C12B H12F 109.5
Si2B C13B H13D 109.5
Si2B C13B H13E 109.5
H13D C13B H13E 109.5
Si2B C13B H13F 109.5
H13D C13B H13F 109.5
H13E C13B H13F 109.5
Si2B C14B H14D 109.5
Si2B C14B H14E 109.5
H14D C14B H14E 109.5
Si2B C14B H14F 109.5
H14D C14B H14F 109.5
H14E C14B H14F 109.5
N3B C15B H15D 109.5
N3B C15B H15E 109.5
H15D C15B H15E 109.5
N3B C15B H15F 109.5
H15D C15B H15F 109.5
H15E C15B H15F 109.5
N3B C16B H16D 109.5
N3B C16B H16E 109.5
H16D C16B H16E 109.5
N3B C16B H16F 109.5
H16D C16B H16F 109.5
H16E C16B H16F 109.5
C18B C17B N3B 115.5(7)
C18B C17B H17C 108.4
N3B C17B H17C 108.4
C18B C17B H17D 108.4
N3B C17B H17D 108.4
H17C C17B H17D 107.5
C17B C18B N4B 114.3(7)
C17B C18B H18C 108.7
N4B C18B H18C 108.7
C17B C18B H18D 108.7
N4B C18B H18D 108.7
H18C C18B H18D 107.6
N4B C19B H19D 109.5
N4B C19B H19E 109.5
H19D C19B H19E 109.5
N4B C19B H19F 109.5
H19D C19B H19F 109.5
H19E C19B H19F 109.5
N4B C20B H20D 109.5
N4B C20B H20E 109.5
H20D C20B H20E 109.5
N4B C20B H20F 109.5
H20D C20B H20F 109.5
H20E C20B H20F 109.5
N1A Li1A N2A 69.6(3)
N1A Li1A N4A 135.6(5)
N2A Li1A N4A 134.7(5)
N1A Li1A N3A 116.7(5)
N2A Li1A N3A 117.3(5)
N4A Li1A N3A 86.7(4)
N1A Li1A C1A 34.86(19)
N2A Li1A C1A 35.06(18)
N4A Li1A C1A 153.3(6)
N3A Li1A C1A 120.0(5)
N2B Li1B N1B 69.2(3)
N2B Li1B N4B 132.1(5)
N1B Li1B N4B 131.6(5)
N2B Li1B N3B 121.6(5)
N1B Li1B N3B 120.0(5)
N4B Li1B N3B 87.4(3)
N2B Li1B C1B 34.49(18)
N1B Li1B C1B 35.03(19)
N4B Li1B C1B 147.5(6)
N3B Li1B C1B 125.2(6)

loop_
_geom_bond_atom_site_label_1
_geom_bond_atom_site_label_2
_geom_bond_distance
Si1A N1A 1.707(4)
Si1A C10A 1.818(8)
Si1A C11A 1.823(8)
Si1A C9A 1.840(9)
Si2A N2A 1.703(4)
Si2A C12A 1.821(9)
Si2A C14A 1.847(6)
Si2A C13A 1.845(7)
N1A C1A 1.326(5)
N1A Li1A 2.008(8)
N2A C1A 1.334(5)
N2A Li1A 2.019(9)
N3A C16A 1.447(9)
N3A C15A 1.453(9)
N3A C17A 1.479(9)
N3A Li1A 2.123(11)
N4A C19A 1.446(9)
N4A C20A 1.460(9)
N4A C18A 1.500(9)
N4A Li1A 2.084(10)
O1A C7A 1.362(6)
O1A C8A 1.421(7)
C1A C2A 1.498(7)
C1A Li1A 2.313(9)
C2A C3A 1.390(7)
C2A C7A 1.402(7)
C3A C4A 1.398(8)
C3A H3A 0.9400
C4A C5A 1.376(9)
C4A H4A 0.9400
C5A C6A 1.396(9)
C5A H5A 0.9400
C6A C7A 1.385(7)
C6A H6A 0.9400
C8A H8A1 0.9700
C8A H8A2 0.9700
C8A H8A3 0.9700
C9A H9A1 0.9700
C9A H9A2 0.9700
C9A H9A3 0.9700
C10A H10A 0.9700
C10A H10B 0.9700
C10A H10C 0.9700
C11A H11A 0.9700
C11A H11B 0.9700
C11A H11C 0.9700
C12A H12A 0.9700
C12A H12B 0.9700
C12A H12C 0.9700
C13A H13A 0.9700
C13A H13B 0.9700
C13A H13C 0.9700
C14A H14A 0.9700
C14A H14B 0.9700
C14A H14C 0.9700
C15A H15A 0.9700
C15A H15B 0.9700
C15A H15C 0.9700
C16A H16A 0.9700
C16A H16B 0.9700
C16A H16C 0.9700
C17A C18A 1.401(11)
C17A H17A 0.9800
C17A H17B 0.9800
C18A H18A 0.9800
C18A H18B 0.9800
C19A H19A 0.9700
C19A H19B 0.9700
C19A H19C 0.9700
C20A H20A 0.9700
C20A H20B 0.9700
C20A H20C 0.9700
Si1B N1B 1.697(3)
Si1B C11B 1.826(8)
Si1B C9B 1.828(9)
Si1B C10B 1.832(9)
Si2B N2B 1.697(3)
Si2B C13B 1.842(5)
Si2B C14B 1.839(7)
Si2B C12B 1.864(7)
N1B C1B 1.334(5)
N1B Li1B 2.029(8)
N2B C1B 1.314(5)
N2B Li1B 2.020(8)
N3B C17B 1.429(9)
N3B C16B 1.465(8)
N3B C15B 1.475(7)
N3B Li1B 2.089(11)
N4B C19B 1.442(9)
N4B C20B 1.468(8)
N4B C18B 1.505(9)
N4B Li1B 2.082(11)
O1B C7B 1.363(7)
O1B C8B 1.429(7)
C1B C2B 1.522(6)
C1B Li1B 2.311(9)
C2B C3B 1.373(7)
C2B C7B 1.388(7)
C3B C4B 1.386(8)
C3B H3B 0.9400
C4B C5B 1.364(10)
C4B H4B 0.9400
C5B C6B 1.382(10)
C5B H5B 0.9400
C6B C7B 1.400(7)
C6B H6B 0.9400
C8B H8B1 0.9700
C8B H8B2 0.9700
C8B H8B3 0.9700
C9B H9B1 0.9700
C9B H9B2 0.9700
C9B H9B3 0.9700
C10B H10D 0.9700
C10B H10E 0.9700
C10B H10F 0.9700
C11B H11D 0.9700
C11B H11E 0.9700
C11B H11F 0.9700
C12B H12D 0.9700
C12B H12E 0.9700
C12B H12F 0.9700
C13B H13D 0.9700
C13B H13E 0.9700
C13B H13F 0.9700
C14B H14D 0.9700
C14B H14E 0.9700
C14B H14F 0.9700
C15B H15D 0.9700
C15B H15E 0.9700
C15B H15F 0.9700
C16B H16D 0.9700
C16B H16E 0.9700
C16B H16F 0.9700
C17B C18B 1.397(10)
C17B H17C 0.9800
C17B H17D 0.9800
C18B H18C 0.9800
C18B H18D 0.9800
C19B H19D 0.9700
C19B H19E 0.9700
C19B H19F 0.9700
C20B H20D 0.9700
C20B H20E 0.9700
C20B H20F 0.9700

loop_
_geom_torsion_atom_site_label_1
_geom_torsion_atom_site_label_2
_geom_torsion_atom_site_label_3
_geom_torsion_atom_site_label_4
_geom_torsion
C10A Si1A N1A C1A -48.0(8)
C11A Si1A N1A C1A -168.9(7)
C9A Si1A N1A C1A 76.1(8)
C10A Si1A N1A Li1A 114.3(8)
C11A Si1A N1A Li1A -6.6(9)
C9A Si1A N1A Li1A -121.6(9)
C12A Si2A N2A C1A 74.6(7)
C14A Si2A N2A C1A -168.2(6)
C13A Si2A N2A C1A -51.2(7)
C12A Si2A N2A Li1A -87.3(8)
C14A Si2A N2A Li1A 29.9(8)
C13A Si2A N2A Li1A 146.9(7)
Si1A N1A C1A N2A 179.4(4)
Li1A N1A C1A N2A 10.3(6)
Si1A N1A C1A C2A 3.7(8)
Li1A N1A C1A C2A -165.5(6)
Si1A N1A C1A Li1A 169.1(7)
Si2A N2A C1A N1A -179.1(4)
Li1A N2A C1A N1A -10.2(6)
Si2A N2A C1A C2A -3.4(8)
Li1A N2A C1A C2A 165.5(6)
Si2A N2A C1A Li1A -168.9(6)
N1A C1A C2A C3A 91.7(6)
N2A C1A C2A C3A -84.0(6)
Li1A C1A C2A C3A 5.5(19)
N1A C1A C2A C7A -86.9(7)
N2A C1A C2A C7A 97.4(6)
Li1A C1A C2A C7A -173.1(15)
C7A C2A C3A C4A -0.3(7)
C1A C2A C3A C4A -179.0(5)
C2A C3A C4A C5A 2.3(8)
C3A C4A C5A C6A -1.1(9)
C4A C5A C6A C7A -2.0(9)
C8A O1A C7A C6A 2.9(8)
C8A O1A C7A C2A -179.9(5)
C5A C6A C7A O1A -178.8(5)
C5A C6A C7A C2A 4.2(8)
C3A C2A C7A O1A 179.7(4)
C1A C2A C7A O1A -1.6(7)
C3A C2A C7A C6A -3.0(7)
C1A C2A C7A C6A 175.7(4)
C16A N3A C17A C18A -79.6(9)
C15A N3A C17A C18A 159.8(8)
Li1A N3A C17A C18A 36.6(9)
N3A C17A C18A N4A -55.0(11)
C19A N4A C18A C17A -77.5(10)
C20A N4A C18A C17A 161.7(8)
Li1A N4A C18A C17A 39.4(9)
C11B Si1B N1B C1B 166.2(9)
C9B Si1B N1B C1B -78.3(8)
C10B Si1B N1B C1B 44.9(8)
C11B Si1B N1B Li1B 0.1(10)
C9B Si1B N1B Li1B 115.6(8)
C10B Si1B N1B Li1B -121.2(8)
C13B Si2B N2B C1B 26.7(7)
C14B Si2B N2B C1B 148.1(6)
C12B Si2B N2B C1B -96.4(6)
C13B Si2B N2B Li1B -166.8(7)
C14B Si2B N2B Li1B -45.4(7)
C12B Si2B N2B Li1B 70.1(7)
Si2B N2B C1B N1B -178.9(4)
Li1B N2B C1B N1B 9.6(6)
Si2B N2B C1B C2B 6.0(8)
Li1B N2B C1B C2B -165.5(6)
Si2B N2B C1B Li1B 171.5(6)
Si1B N1B C1B N2B 179.1(4)
Li1B N1B C1B N2B -9.6(6)
Si1B N1B C1B C2B -5.7(9)
Li1B N1B C1B C2B 165.6(6)
Si1B N1B C1B Li1B -171.3(7)
N2B C1B C2B C3B 81.6(7)
N1B C1B C2B C3B -93.6(6)
Li1B C1B C2B C3B -9.7(18)
N2B C1B C2B C7B -100.3(6)
N1B C1B C2B C7B 84.5(7)
Li1B C1B C2B C7B 168.4(14)
C7B C2B C3B C4B -1.2(8)
C1B C2B C3B C4B 177.0(5)
C2B C3B C4B C5B 1.0(9)
C3B C4B C5B C6B -0.9(10)
C4B C5B C6B C7B 1.1(10)
C8B O1B C7B C2B -178.2(5)
C8B O1B C7B C6B 2.8(8)
C3B C2B C7B O1B -177.6(4)
C1B C2B C7B O1B 4.3(7)
C3B C2B C7B C6B 1.4(8)
C1B C2B C7B C6B -176.7(4)
C5B C6B C7B O1B 177.6(5)
C5B C6B C7B C2B -1.3(8)
C16B N3B C17B C18B -157.3(9)
C15B N3B C17B C18B 81.9(10)
Li1B N3B C17B C18B -35.0(10)
N3B C17B C18B N4B 52.1(13)
C19B N4B C18B C17B 82.7(11)
C20B N4B C18B C17B -156.5(9)
Li1B N4B C18B C17B -36.3(10)
C1A N1A Li1A N2A -6.3(4)
Si1A N1A Li1A N2A -173.1(6)
C1A N1A Li1A N4A -140.1(8)
Si1A N1A Li1A N4A 53.0(12)
C1A N1A Li1A N3A 104.9(5)
Si1A N1A Li1A N3A -61.9(9)
Si1A N1A Li1A C1A -166.8(8)
C1A N2A Li1A N1A 6.3(4)
Si2A N2A Li1A N1A 172.8(5)
C1A N2A Li1A N4A 141.0(7)
Si2A N2A Li1A N4A -52.4(11)
C1A N2A Li1A N3A -104.0(5)
Si2A N2A Li1A N3A 62.5(8)
Si2A N2A Li1A C1A 166.5(7)
C19A N4A Li1A N1A -18.6(10)
C20A N4A Li1A N1A 104.0(8)
C18A N4A Li1A N1A -139.1(8)
C19A N4A Li1A N2A -126.7(8)
C20A N4A Li1A N2A -4.0(9)
C18A N4A Li1A N2A 112.9(8)
C19A N4A Li1A N3A 107.1(6)
C20A N4A Li1A N3A -130.2(5)
C18A N4A Li1A N3A -13.3(6)
C19A N4A Li1A C1A -73.2(11)
C20A N4A Li1A C1A 49.4(11)
C18A N4A Li1A C1A 166.3(9)
C16A N3A Li1A N1A -112.4(6)
C15A N3A Li1A N1A 10.7(8)
C17A N3A Li1A N1A 129.7(5)
C16A N3A Li1A N2A -32.8(7)
C15A N3A Li1A N2A 90.3(7)
C17A N3A Li1A N2A -150.6(6)
C16A N3A Li1A N4A 107.0(6)
C15A N3A Li1A N4A -129.9(6)
C17A N3A Li1A N4A -10.8(5)
C16A N3A Li1A C1A -72.8(6)
C15A N3A Li1A C1A 50.3(8)
C17A N3A Li1A C1A 169.3(5)
N2A C1A Li1A N1A -169.7(6)
C2A C1A Li1A N1A 93.5(17)
N1A C1A Li1A N2A 169.7(6)
C2A C1A Li1A N2A -96.8(17)
N1A C1A Li1A N4A 85.9(10)
N2A C1A Li1A N4A -83.8(10)
C2A C1A Li1A N4A 179.4(13)
N1A C1A Li1A N3A -94.5(5)
N2A C1A Li1A N3A 95.8(5)
C2A C1A Li1A N3A -1.0(19)
C1B N2B Li1B N1B -5.8(4)
Si2B N2B Li1B N1B -176.0(5)
C1B N2B Li1B N4B -133.7(7)
Si2B N2B Li1B N4B 56.1(10)
C1B N2B Li1B N3B 107.4(5)
Si2B N2B Li1B N3B -62.8(8)
Si2B N2B Li1B C1B -170.2(7)
C1B N1B Li1B N2B 5.7(4)
Si1B N1B Li1B N2B 175.7(6)
C1B N1B Li1B N4B 134.2(7)
Si1B N1B Li1B N4B -55.8(11)
C1B N1B Li1B N3B -109.6(6)
Si1B N1B Li1B N3B 60.4(9)
Si1B N1B Li1B C1B 169.9(8)
C19B N4B Li1B N2B 119.6(7)
C20B N4B Li1B N2B -3.9(9)
C18B N4B Li1B N2B -119.0(7)
C19B N4B Li1B N1B 20.1(9)
C20B N4B Li1B N1B -103.3(7)
C18B N4B Li1B N1B 141.6(7)
C19B N4B Li1B N3B -108.8(6)
C20B N4B Li1B N3B 127.7(5)
C18B N4B Li1B N3B 12.7(6)
C19B N4B Li1B C1B 70.0(10)
C20B N4B Li1B C1B -53.5(10)
C18B N4B Li1B C1B -168.5(7)
C17B N3B Li1B N2B 149.5(6)
C16B N3B Li1B N2B -90.6(6)
C15B N3B Li1B N2B 28.7(7)
C17B N3B Li1B N1B -127.7(7)
C16B N3B Li1B N1B -7.8(8)
C15B N3B Li1B N1B 111.5(6)
C17B N3B Li1B N4B 10.1(6)
C16B N3B Li1B N4B 129.9(6)
C15B N3B Li1B N4B -110.7(5)
C17B N3B Li1B C1B -169.1(6)
C16B N3B Li1B C1B -49.3(7)
C15B N3B Li1B C1B 70.0(6)
N1B C1B Li1B N2B -170.5(6)
C2B C1B Li1B N2B 98.6(16)
N2B C1B Li1B N1B 170.5(6)
C2B C1B Li1B N1B -90.9(16)
N2B C1B Li1B N4B 85.4(8)
N1B C1B Li1B N4B -85.1(8)
C2B C1B Li1B N4B -176.0(13)
N2B C1B Li1B N3B -96.0(5)
N1B C1B Li1B N3B 93.5(5)
C2B C1B Li1B N3B 2.5(18)
